data_7106948
loop_
_publ_author_name
'Animesh Das'
'Alexander Hubner'
'Mitra Weber'
'Michael Bolte'
'Hans-Wolfram Lerner'
'Matthias Wagner'

_publ_section_title
;
 9-H-9-Borafluorene dimethyl sulfide adduct: a product of a unique
 ring-contraction reaction and a useful hydroboration reagent
;
_journal_name_full Chem.Commun.
_journal_page_first 11339
_journal_paper_doi 10.1039/c1cc14888e
_journal_volume 47
_journal_year 2011
_chemical_formula_moiety 'C20 H34 B2 Li2 O2'
_chemical_formula_sum 'C20 H34 B2 Li2 O2'
_chemical_formula_weight 341.97
_chemical_name_systematic ?
_space_group_IT_number 15
_symmetry_cell_setting monoclinic
_symmetry_space_group_name_Hall '-C 2yc'
_symmetry_space_group_name_H-M 'C 1 2/c 1'
_atom_sites_solution_hydrogens geom
_atom_sites_solution_primary direct
_atom_sites_solution_secondary difmap
_audit_creation_method SHELXL-97
_cell_angle_alpha 90.00
_cell_angle_beta 92.907(19)
_cell_angle_gamma 90.00
_cell_formula_units_Z 4
_cell_length_a 11.229(3)
_cell_length_b 12.210(2)
_cell_length_c 15.985(4)
_cell_measurement_reflns_used 3185
_cell_measurement_temperature 173(2)
_cell_measurement_theta_max 25.8
_cell_measurement_theta_min 3.5
_cell_volume 2188.8(9)
_computing_cell_refinement 'X-Area (Stoe & Cie, 2001)'
_computing_data_collection 'X-Area (Stoe & Cie, 2001)'
_computing_data_reduction 'X-Area (Stoe & Cie, 2001)'
_computing_molecular_graphics 'XP (Sheldrick, 2008)'
_computing_publication_material SHELXL97
_computing_structure_refinement 'SHELXL97 (Sheldrick, 2008) '
_computing_structure_solution 'SHELXS97 (Sheldrick, 2008) '
_diffrn_ambient_temperature 173(2)
_diffrn_measured_fraction_theta_full 0.994
_diffrn_measured_fraction_theta_max 0.994
_diffrn_measurement_device_type 'STOE IPDS II two-circle-diffractometer'
_diffrn_measurement_method \w
_diffrn_radiation_monochromator graphite
_diffrn_radiation_source 'fine-focus sealed tube'
_diffrn_radiation_type MoK\a
_diffrn_radiation_wavelength 0.71073
_diffrn_reflns_av_R_equivalents 0.0731
_diffrn_reflns_av_sigmaI/netI 0.0819
_diffrn_reflns_limit_h_max 13
_diffrn_reflns_limit_h_min -13
_diffrn_reflns_limit_k_max 14
_diffrn_reflns_limit_k_min -14
_diffrn_reflns_limit_l_max 19
_diffrn_reflns_limit_l_min -19
_diffrn_reflns_number 6821
_diffrn_reflns_theta_full 25.00
_diffrn_reflns_theta_max 25.02
_diffrn_reflns_theta_min 3.48
_diffrn_standards_number 0
_exptl_absorpt_coefficient_mu 0.061
_exptl_absorpt_correction_type none
_exptl_crystal_colour colourless
_exptl_crystal_density_diffrn 1.038
_exptl_crystal_density_method 'not measured'
_exptl_crystal_description plate
_exptl_crystal_F_000 744
_exptl_crystal_size_max 0.33
_exptl_crystal_size_mid 0.17
_exptl_crystal_size_min 0.12
_refine_diff_density_max 0.318
_refine_diff_density_min -0.296
_refine_diff_density_rms 0.083
_refine_ls_extinction_method none
_refine_ls_goodness_of_fit_ref 1.059
_refine_ls_hydrogen_treatment mixed
_refine_ls_matrix_type full
_refine_ls_number_parameters 133
_refine_ls_number_reflns 1930
_refine_ls_number_restraints 0
_refine_ls_restrained_S_all 1.059
_refine_ls_R_factor_all 0.1393
_refine_ls_R_factor_gt 0.1046
_refine_ls_shift/su_max 0.000
_refine_ls_shift/su_mean 0.000
_refine_ls_structure_factor_coef Fsqd
_refine_ls_weighting_details 'calc w=1/[\s^2^(Fo^2^)+(0.1515P)^2^+5.3867P] where P=(Fo^2^+2Fc^2^)/3'
_refine_ls_weighting_scheme calc
_refine_ls_wR_factor_gt 0.2866
_refine_ls_wR_factor_ref 0.3036
_reflns_number_gt 1230
_reflns_number_total 1930
_reflns_threshold_expression I>2\s(I)
_cod_data_source_file c1cc14888e.txt
_cod_data_source_block wa1220
_cod_original_sg_symbol_H-M C2/c
_cod_database_code 7106948

loop_
_symmetry_equiv_pos_as_xyz
'x, y, z'
'-x, y, -z+1/2'
'x+1/2, y+1/2, z'
'-x+1/2, y+1/2, -z+1/2'
'-x, -y, -z'
'x, -y, z-1/2'
'-x+1/2, -y+1/2, -z'
'x+1/2, -y+1/2, z-1/2'

loop_
_atom_site_label
_atom_site_type_symbol
_atom_site_fract_x
_atom_site_fract_y
_atom_site_fract_z
_atom_site_U_iso_or_equiv
_atom_site_adp_type
_atom_site_occupancy
_atom_site_symmetry_multiplicity
_atom_site_calc_flag
_atom_site_refinement_flags
Li1 Li 0.6085(7) 0.4825(7) 0.1923(5) 0.0382(19) Uani 1 1 d .
B1 B 0.6110(5) 0.5306(4) 0.3388(3) 0.0290(12) Uani 1 1 d .
H1A H 0.656(6) 0.503(5) 0.404(4) 0.08(2) Uiso 1 1 d .
H1B H 0.670(4) 0.556(4) 0.285(3) 0.041(14) Uiso 1 1 d .
H1C H 0.559(4) 0.447(4) 0.314(3) 0.039(14) Uiso 1 1 d .
C1 C 0.5175(4) 0.6287(3) 0.3540(3) 0.0248(10) Uani 1 1 d .
C2 C 0.4790(4) 0.7083(3) 0.2942(3) 0.0255(10) Uani 1 1 d .
C3 C 0.4038(4) 0.7943(4) 0.3156(3) 0.0327(11) Uani 1 1 d .
H3A H 0.3793 0.8468 0.2744 0.039 Uiso 1 1 calc R
C4 C 0.3644(4) 0.8041(4) 0.3962(3) 0.0376(12) Uani 1 1 d .
H4 H 0.3139 0.8630 0.4101 0.045 Uiso 1 1 calc R
C5 C 0.3996(4) 0.7272(4) 0.4560(3) 0.0371(12) Uani 1 1 d .
H5 H 0.3728 0.7331 0.5113 0.045 Uiso 1 1 calc R
C6 C 0.4733(4) 0.6421(4) 0.4355(3) 0.0308(11) Uani 1 1 d .
H6 H 0.4958 0.5901 0.4776 0.037 Uiso 1 1 calc R
C21 C 0.6097(5) 0.2343(5) 0.1719(4) 0.0546(16) Uani 1 1 d .
H21A H 0.6412 0.2441 0.2297 0.082 Uiso 1 1 calc R
H21B H 0.5979 0.1561 0.1605 0.082 Uiso 1 1 calc R
H21C H 0.5332 0.2727 0.1642 0.082 Uiso 1 1 calc R
C22 C 0.6957(5) 0.2800(4) 0.1132(4) 0.0445(13) Uani 1 1 d .
H22A H 0.7719 0.2392 0.1186 0.053 Uiso 1 1 calc R
H22B H 0.6631 0.2729 0.0548 0.053 Uiso 1 1 calc R
O23 O 0.7159(3) 0.3939(3) 0.1332(2) 0.0349(9) Uani 1 1 d .
C24 C 0.8080(5) 0.4380(5) 0.0838(3) 0.0477(14) Uani 1 1 d .
H24A H 0.7763 0.4508 0.0257 0.057 Uiso 1 1 calc R
H24B H 0.8749 0.3853 0.0821 0.057 Uiso 1 1 calc R
C25 C 0.8513(5) 0.5430(5) 0.1215(4) 0.0574(16) Uani 1 1 d .
H25A H 0.7851 0.5953 0.1222 0.086 Uiso 1 1 calc R
H25B H 0.9146 0.5730 0.0883 0.086 Uiso 1 1 calc R
H25C H 0.8826 0.5299 0.1790 0.086 Uiso 1 1 calc R

loop_
_atom_site_aniso_label
_atom_site_aniso_U_11
_atom_site_aniso_U_22
_atom_site_aniso_U_33
_atom_site_aniso_U_23
_atom_site_aniso_U_13
_atom_site_aniso_U_12
Li1 0.039(4) 0.040(4) 0.036(4) -0.008(3) 0.003(3) 0.009(3)
B1 0.030(3) 0.030(3) 0.026(3) 0.000(2) -0.002(2) 0.004(2)
C1 0.027(2) 0.023(2) 0.024(2) -0.0038(16) 0.0031(17) 0.0003(17)
C2 0.027(2) 0.024(2) 0.026(2) -0.0032(17) 0.0031(17) -0.0008(16)
C3 0.035(3) 0.027(2) 0.036(3) 0.0000(19) 0.001(2) 0.0042(18)
C4 0.038(3) 0.035(3) 0.041(3) -0.007(2) 0.009(2) 0.005(2)
C5 0.041(3) 0.042(3) 0.029(3) -0.004(2) 0.011(2) 0.002(2)
C6 0.039(3) 0.031(2) 0.023(2) 0.0036(18) 0.0079(18) -0.0005(19)
C21 0.046(3) 0.040(3) 0.078(4) -0.004(3) 0.009(3) 0.001(2)
C22 0.044(3) 0.041(3) 0.048(3) -0.013(2) -0.004(2) 0.012(2)
O23 0.0336(17) 0.0376(18) 0.0341(18) -0.0029(14) 0.0085(14) 0.0046(14)
C24 0.040(3) 0.070(4) 0.034(3) 0.006(3) 0.013(2) 0.005(3)
C25 0.046(3) 0.052(3) 0.075(4) 0.012(3) 0.012(3) -0.001(3)

loop_
_atom_type_symbol
_atom_type_description
_atom_type_scat_dispersion_real
_atom_type_scat_dispersion_imag
_atom_type_scat_source
C C 0.0033 0.0016 'International Tables Vol C Tables 4.2.6.8 and 6.1.1.4'
H H 0.0000 0.0000 'International Tables Vol C Tables 4.2.6.8 and 6.1.1.4'
B B 0.0013 0.0007 'International Tables Vol C Tables 4.2.6.8 and 6.1.1.4'
Li Li -0.0003 0.0001 'International Tables Vol C Tables 4.2.6.8 and 6.1.1.4'
O O 0.0106 0.0060 'International Tables Vol C Tables 4.2.6.8 and 6.1.1.4'

loop_
_geom_angle_atom_site_label_1
_geom_angle_atom_site_label_2
_geom_angle_atom_site_label_3
_geom_angle
_geom_angle_site_symmetry_1
_geom_angle_site_symmetry_3
O23 Li1 C1 130.9(4) . 2_655
O23 Li1 B1 130.0(4) . .
C1 Li1 B1 95.6(3) 2_655 .
O23 Li1 B1 131.4(4) . 2_655
C1 Li1 B1 38.13(19) 2_655 2_655
B1 Li1 B1 95.6(3) . 2_655
O23 Li1 Li1 145.4(3) . 2_655
C1 Li1 Li1 73.4(3) 2_655 2_655
B1 Li1 Li1 53.1(3) . 2_655
B1 Li1 Li1 49.0(3) 2_655 2_655
O23 Li1 H1B 117.2(16) . .
C1 Li1 H1B 94.4(16) 2_655 .
B1 Li1 H1B 27.4(16) . .
B1 Li1 H1B 111.3(16) 2_655 .
Li1 Li1 H1B 78.2(17) 2_655 .
O23 Li1 H1C 123.1(14) . .
C1 Li1 H1C 105.3(14) 2_655 .
B1 Li1 H1C 30.6(13) . .
B1 Li1 H1C 86.0(14) 2_655 .
Li1 Li1 H1C 37.1(14) 2_655 .
H1B Li1 H1C 57(2) . .
C1 B1 Li1 110.4(3) . .
C1 B1 Li1 64.7(3) . 2_655
Li1 B1 Li1 78.0(4) . 2_655
C1 B1 H1A 109(3) . .
Li1 B1 H1A 140(3) . .
Li1 B1 H1A 118(3) 2_655 .
C1 B1 H1B 108(3) . .
Li1 B1 H1B 47(3) . .
Li1 B1 H1B 120(3) 2_655 .
H1A B1 H1B 120(4) . .
C1 B1 H1C 111(2) . .
Li1 B1 H1C 60(2) . .
Li1 B1 H1C 47(2) 2_655 .
H1A B1 H1C 103(4) . .
H1B B1 H1C 105(3) . .
C2 C1 C6 115.5(4) . .
C2 C1 B1 125.8(4) . .
C6 C1 B1 118.6(4) . .
C2 C1 Li1 98.6(3) . 2_655
C6 C1 Li1 98.2(3) . 2_655
B1 C1 Li1 77.2(3) . 2_655
C3 C2 C1 121.1(4) . .
C3 C2 C2 116.7(3) . 2_655
C1 C2 C2 122.2(3) . 2_655
C4 C3 C2 121.0(4) . .
C4 C3 H3A 119.5 . .
C2 C3 H3A 119.5 . .
C5 C4 C3 119.4(4) . .
C5 C4 H4 120.3 . .
C3 C4 H4 120.3 . .
C6 C5 C4 120.0(4) . .
C6 C5 H5 120.0 . .
C4 C5 H5 120.0 . .
C5 C6 C1 123.0(4) . .
C5 C6 H6 118.5 . .
C1 C6 H6 118.5 . .
C22 C21 H21A 109.5 . .
C22 C21 H21B 109.5 . .
H21A C21 H21B 109.5 . .
C22 C21 H21C 109.5 . .
H21A C21 H21C 109.5 . .
H21B C21 H21C 109.5 . .
O23 C22 C21 108.8(4) . .
O23 C22 H22A 109.9 . .
C21 C22 H22A 109.9 . .
O23 C22 H22B 109.9 . .
C21 C22 H22B 109.9 . .
H22A C22 H22B 108.3 . .
C24 O23 C22 110.4(4) . .
C24 O23 Li1 123.4(4) . .
C22 O23 Li1 124.1(4) . .
O23 C24 C25 109.2(5) . .
O23 C24 H24A 109.8 . .
C25 C24 H24A 109.8 . .
O23 C24 H24B 109.8 . .
C25 C24 H24B 109.8 . .
H24A C24 H24B 108.3 . .
C24 C25 H25A 109.5 . .
C24 C25 H25B 109.5 . .
H25A C25 H25B 109.5 . .
C24 C25 H25C 109.5 . .
H25A C25 H25C 109.5 . .
H25B C25 H25C 109.5 . .

loop_
_geom_bond_atom_site_label_1
_geom_bond_atom_site_label_2
_geom_bond_distance
_geom_bond_site_symmetry_2
Li1 O23 1.906(8) .
Li1 C1 2.373(9) 2_655
Li1 B1 2.414(10) .
Li1 B1 2.558(10) 2_655
Li1 Li1 3.130(17) 2_655
Li1 H1B 1.84(5) .
Li1 H1C 2.09(5) .
B1 C1 1.620(6) .
B1 Li1 2.558(10) 2_655
B1 H1A 1.18(7) .
B1 H1B 1.15(5) .
B1 H1C 1.23(5) .
C1 C2 1.415(6) .
C1 C6 1.427(6) .
C1 Li1 2.373(9) 2_655
C2 C3 1.401(6) .
C2 C2 1.513(9) 2_655
C3 C4 1.388(7) .
C3 H3A 0.9500 .
C4 C5 1.383(7) .
C4 H4 0.9500 .
C5 C6 1.379(6) .
C5 H5 0.9500 .
C6 H6 0.9500 .
C21 C22 1.489(8) .
C21 H21A 0.9800 .
C21 H21B 0.9800 .
C21 H21C 0.9800 .
C22 O23 1.442(6) .
C22 H22A 0.9900 .
C22 H22B 0.9900 .
O23 C24 1.438(6) .
C24 C25 1.488(9) .
C24 H24A 0.9900 .
C24 H24B 0.9900 .
C25 H25A 0.9800 .
C25 H25B 0.9800 .
C25 H25C 0.9800 .

loop_
_geom_torsion_atom_site_label_1
_geom_torsion_atom_site_label_2
_geom_torsion_atom_site_label_3
_geom_torsion_atom_site_label_4
_geom_torsion
_geom_torsion_site_symmetry_1
_geom_torsion_site_symmetry_4
O23 Li1 B1 C1 167.5(5) . .
C1 Li1 B1 C1 7.4(5) 2_655 .
B1 Li1 B1 C1 -30.9(5) 2_655 .
Li1 Li1 B1 C1 -56.9(3) 2_655 .
O23 Li1 B1 Li1 -135.5(4) . 2_655
C1 Li1 B1 Li1 64.4(4) 2_655 2_655
B1 Li1 B1 Li1 26.1(4) 2_655 2_655
Li1 B1 C1 C2 -26.4(6) . .
Li1 B1 C1 C2 -91.4(4) 2_655 .
Li1 B1 C1 C6 157.4(4) . .
Li1 B1 C1 C6 92.4(4) 2_655 .
Li1 B1 C1 Li1 65.0(4) . 2_655
C6 C1 C2 C3 0.7(6) . .
B1 C1 C2 C3 -175.6(4) . .
Li1 C1 C2 C3 104.1(4) 2_655 .
C6 C1 C2 C2 177.8(4) . 2_655
B1 C1 C2 C2 1.5(7) . 2_655
Li1 C1 C2 C2 -78.8(5) 2_655 2_655
C1 C2 C3 C4 -0.1(7) . .
C2 C2 C3 C4 -177.3(5) 2_655 .
C2 C3 C4 C5 -0.4(7) . .
C3 C4 C5 C6 0.2(7) . .
C4 C5 C6 C1 0.4(7) . .
C2 C1 C6 C5 -0.9(6) . .
B1 C1 C6 C5 175.7(4) . .
Li1 C1 C6 C5 -104.5(5) 2_655 .
C21 C22 O23 C24 173.9(4) . .
C21 C22 O23 Li1 -22.0(6) . .
C1 Li1 O23 C24 53.0(7) 2_655 .
B1 Li1 O23 C24 -100.4(6) . .
B1 Li1 O23 C24 104.4(6) 2_655 .
Li1 Li1 O23 C24 179.2(8) 2_655 .
C1 Li1 O23 C22 -109.1(6) 2_655 .
B1 Li1 O23 C22 97.6(6) . .
B1 Li1 O23 C22 -57.6(7) 2_655 .
Li1 Li1 O23 C22 17.1(11) 2_655 .
C22 O23 C24 C25 -163.9(4) . .
Li1 O23 C24 C25 31.9(6) . .
